data_4504774
loop_
_publ_author_name
'Carballo, Rosa'
'Covelo, Berta'
'Fern\'andez-Hermida, Nuria'
'Garc\'ia-Mart\'inez, Emilia'
'Lago, Ana B.'
'V\'azquez, Miguel'
'V\'azquez-L\'opez, Ezequiel M.'

_publ_contact_author 'Rosa Carballo'
_publ_section_title
;
 Supramolecular Aggregation of Hexameric Water Clusters into a 2D Water
 Polymer Containing (H2O)18Holes
;
_journal_issue 3
_journal_name_full 'Crystal Growth &amp; Design'
_journal_page_first 629
_journal_paper_doi 10.1021/cg0505923
_journal_volume 6
_journal_year 2006
_chemical_formula_sum 'C14 H24 Cu N2 O11 S2'
_chemical_formula_weight 524.01
_chemical_name_systematic
;
 ?
;
_space_group_IT_number 14
_symmetry_cell_setting monoclinic
_symmetry_space_group_name_Hall '-P 2yn'
_symmetry_space_group_name_H-M 'P 1 21/n 1'
_atom_sites_solution_hydrogens geom
_atom_sites_solution_primary direct
_atom_sites_solution_secondary difmap
_audit_creation_method SHELXL-97
_cell_angle_alpha 90.00
_cell_angle_beta 100.699(6)
_cell_angle_gamma 90.00
_cell_formula_units_Z 4
_cell_length_a 10.676(3)
_cell_length_b 10.220(3)
_cell_length_c 21.095(5)
_cell_measurement_temperature 293(2)
_cell_volume 2261.6(11)
_computing_cell_refinement 'Bruker SMART'
_computing_data_collection 'Bruker SMART'
_computing_data_reduction 'Bruker SHELXTL'
_computing_molecular_graphics 'Bruker SHELXTL'
_computing_publication_material 'Bruker SHELXTL'
_computing_structure_refinement 'SHELXL-97 (Sheldrick, 1997)'
_computing_structure_solution 'SHELXS-97 (Sheldrick, 1990)'
_diffrn_ambient_temperature 293(2)
_diffrn_measured_fraction_theta_full 0.911
_diffrn_measured_fraction_theta_max 0.911
_diffrn_measurement_device_type 'CCD area detector'
_diffrn_measurement_method 'phi and omega scans'
_diffrn_radiation_monochromator graphite
_diffrn_radiation_source 'fine-focus sealed tube'
_diffrn_radiation_type MoK\a
_diffrn_radiation_wavelength 0.71073
_diffrn_reflns_av_R_equivalents 0.0967
_diffrn_reflns_av_sigmaI/netI 0.2963
_diffrn_reflns_limit_h_max 13
_diffrn_reflns_limit_h_min -14
_diffrn_reflns_limit_k_max 8
_diffrn_reflns_limit_k_min -13
_diffrn_reflns_limit_l_max 27
_diffrn_reflns_limit_l_min -27
_diffrn_reflns_number 11645
_diffrn_reflns_theta_full 28.03
_diffrn_reflns_theta_max 28.03
_diffrn_reflns_theta_min 1.96
_exptl_absorpt_coefficient_mu 1.206
_exptl_absorpt_correction_T_max 1.0000
_exptl_absorpt_correction_T_min 0.6983
_exptl_absorpt_correction_type multi-scan
_exptl_crystal_colour green
_exptl_crystal_density_diffrn 1.539
_exptl_crystal_density_method 'not measured'
_exptl_crystal_description prism
_exptl_crystal_F_000 1084
_exptl_crystal_size_max .11
_exptl_crystal_size_mid .14
_exptl_crystal_size_min .24
_refine_diff_density_max 0.586
_refine_diff_density_min -0.361
_refine_diff_density_rms 0.092
_refine_ls_extinction_method none
_refine_ls_goodness_of_fit_ref 0.832
_refine_ls_hydrogen_treatment mixed
_refine_ls_matrix_type full
_refine_ls_number_parameters 274
_refine_ls_number_reflns 4992
_refine_ls_number_restraints 0
_refine_ls_restrained_S_all 0.832
_refine_ls_R_factor_all 0.2622
_refine_ls_R_factor_gt 0.0704
_refine_ls_shift/su_max 0.006
_refine_ls_shift/su_mean 0.001
_refine_ls_structure_factor_coef Fsqd
_refine_ls_weighting_details 'calc w=1/[\s^2^(Fo^2^)+(0.0704P)^2^+0.0000P] where P=(Fo^2^+2Fc^2^)/3'
_refine_ls_weighting_scheme calc
_refine_ls_wR_factor_gt 0.1492
_refine_ls_wR_factor_ref 0.1947
_reflns_number_gt 1505
_reflns_number_total 4992
_reflns_threshold_expression >2sigma(I)
_cod_data_source_file cg0505923si20051108_021455.cif
_cod_data_source_block cuhmal
_cod_depositor_comments
;
The following automatic conversions were performed:

'_symmetry_cell_setting' value 'Monoclinic' changed to 'monoclinic'
according to /home/saulius/struct/CIF-dictionaries/cif_core.dic
dictionary named 'cif_core.dic' version 2.4.1 from
2010-06-29.

'_exptl_absorpt_correction_type' value 'multiscan'
changed to 'multi-scan' according to
/home/saulius/struct/CIF-dictionaries/cif_core.dic dictionary named
'cif_core.dic' version 2.4.1 from 2010-06-29.

Automatic conversion script
Id: cif_fix_values 1715 2011-07-08 13:25:40Z adriana 
;
_cod_original_sg_symbol_H-M P2(1)/n
_cod_database_code 4504774

loop_
_symmetry_equiv_pos_as_xyz
'x, y, z'
'-x+1/2, y+1/2, -z+1/2'
'-x, -y, -z'
'x-1/2, -y-1/2, z-1/2'

loop_
_atom_site_label
_atom_site_type_symbol
_atom_site_fract_x
_atom_site_fract_y
_atom_site_fract_z
_atom_site_U_iso_or_equiv
_atom_site_adp_type
_atom_site_occupancy
_atom_site_symmetry_multiplicity
_atom_site_calc_flag
_atom_site_refinement_flags
Cu Cu 0.32442(9) 0.72980(10) 1.19993(4) 0.0533(4) Uani 1 1 d .
S1 S 0.7101(2) 0.4555(2) 1.03241(11) 0.0647(7) Uani 1 1 d .
S2 S 0.8028(2) 0.5982(2) 0.99339(10) 0.0635(7) Uani 1 1 d .
O1 O 0.4674(5) 0.7582(6) 1.2698(3) 0.0636(16) Uani 1 1 d .
O2 O 0.5124(7) 0.7382(7) 1.3768(3) 0.100(2) Uani 1 1 d .
O3 O 0.2232(6) 0.7900(5) 1.2649(3) 0.0567(17) Uani 1 1 d .
H3 H 0.200(8) 0.868(8) 1.263(4) 0.068 Uiso 1 1 d .
O4 O 0.2946(6) 0.5234(5) 1.2743(3) 0.0644(17) Uani 1 1 d .
O5 O 0.3216(6) 0.9370(6) 1.1587(3) 0.0719(18) Uani 1 1 d .
N1 N 0.4404(6) 0.6488(8) 1.1462(3) 0.0538(19) Uani 1 1 d .
N2 N 1.1663(6) 0.6849(6) 1.1378(3) 0.0479(18) Uani 1 1 d .
C1 C 0.4597(8) 0.5229(10) 1.1464(4) 0.067(3) Uani 1 1 d .
H1 H 0.4143 0.4704 1.1702 0.081 Uiso 1 1 calc R
C2 C 0.5431(9) 0.4639(9) 1.1135(5) 0.072(3) Uani 1 1 d .
H2 H 0.5558 0.3739 1.1159 0.087 Uiso 1 1 calc R
C3 C 0.6085(7) 0.5408(10) 1.0766(4) 0.051(2) Uani 1 1 d .
C4 C 0.5905(8) 0.6731(10) 1.0762(4) 0.071(3) Uani 1 1 d .
H4 H 0.6349 0.7283 1.0532 0.086 Uiso 1 1 calc R
C5 C 0.5049(9) 0.7216(9) 1.1111(5) 0.072(3) Uani 1 1 d .
H5 H 0.4908 0.8115 1.1101 0.086 Uiso 1 1 calc R
C6 C 0.9427(7) 0.6278(8) 1.0518(4) 0.049(2) Uani 1 1 d .
C7 C 0.9600(8) 0.5821(8) 1.1140(4) 0.061(3) Uani 1 1 d .
H7 H 0.8978 0.5321 1.1282 0.074 Uiso 1 1 calc R
C8 C 1.0719(9) 0.6127(8) 1.1546(4) 0.056(2) Uani 1 1 d .
H8 H 1.0836 0.5814 1.1967 0.068 Uiso 1 1 calc R
C9 C 1.1463(8) 0.7281(8) 1.0765(4) 0.056(2) Uani 1 1 d .
H9 H 1.2096 0.7777 1.0632 0.067 Uiso 1 1 calc R
C10 C 1.0352(8) 0.7021(8) 1.0322(4) 0.057(2) Uani 1 1 d .
H10 H 1.0241 0.7344 0.9903 0.068 Uiso 1 1 calc R
C11 C 0.4363(11) 0.7536(9) 1.3254(5) 0.072(3) Uani 1 1 d .
C12 C 0.2975(9) 0.7712(8) 1.3273(3) 0.057(2) Uani 1 1 d .
H12 H 0.2890 0.8499 1.3527 0.068 Uiso 1 1 calc R
C13 C 0.2390(9) 0.6566(8) 1.3586(4) 0.072(3) Uani 1 1 d .
H13A H 0.2867 0.6437 1.4020 0.086 Uiso 1 1 calc R
H13B H 0.1521 0.6787 1.3620 0.086 Uiso 1 1 calc R
C14 C 0.2383(9) 0.5290(9) 1.3211(4) 0.058(2) Uani 1 1 d .
O1W O 0.8239(16) 0.421(3) 0.2449(8) 0.451(18) Uani 1 1 d .
O2W O 0.881(2) -0.0073(15) 0.0447(11) 0.420(13) Uani 1 1 d .
O3W O 0.667(4) 0.138(2) 0.1147(16) 0.70(3) Uani 1 1 d .
O4W O 0.3647(19) 0.9745(18) 0.0018(10) 0.368(9) Uani 1 1 d .
O5W O 0.620(2) 0.200(4) 0.227(2) 0.79(4) Uani 1 1 d .
O6W O 0.871(3) 0.926(2) 0.1803(13) 0.501(19) Uani 1 1 d .

loop_
_atom_site_aniso_label
_atom_site_aniso_U_11
_atom_site_aniso_U_22
_atom_site_aniso_U_33
_atom_site_aniso_U_23
_atom_site_aniso_U_13
_atom_site_aniso_U_12
Cu 0.0567(7) 0.0627(7) 0.0407(6) -0.0103(6) 0.0092(5) 0.0032(6)
S1 0.0525(15) 0.0779(17) 0.0649(15) -0.0158(13) 0.0144(12) 0.0047(13)
S2 0.0499(14) 0.097(2) 0.0423(13) 0.0025(13) 0.0048(11) 0.0055(13)
O1 0.063(4) 0.080(4) 0.046(3) -0.007(4) 0.005(3) -0.015(3)
O2 0.126(6) 0.115(6) 0.046(4) -0.004(4) -0.022(4) 0.003(5)
O3 0.079(4) 0.053(4) 0.041(3) -0.003(3) 0.020(3) 0.007(4)
O4 0.095(5) 0.058(4) 0.045(4) -0.010(3) 0.027(3) -0.018(3)
O5 0.099(5) 0.056(4) 0.071(4) -0.001(3) 0.041(4) 0.008(4)
N1 0.057(5) 0.062(5) 0.043(4) -0.005(4) 0.012(4) -0.002(4)
N2 0.053(5) 0.056(5) 0.035(4) -0.004(3) 0.009(3) 0.012(4)
C1 0.066(7) 0.068(8) 0.074(7) 0.009(6) 0.031(5) 0.014(6)
C2 0.079(7) 0.053(6) 0.089(7) 0.011(6) 0.028(6) 0.013(6)
C3 0.030(5) 0.075(7) 0.046(5) -0.013(5) 0.002(4) 0.007(5)
C4 0.067(7) 0.062(7) 0.094(7) -0.003(6) 0.040(6) 0.014(6)
C5 0.082(7) 0.047(6) 0.091(7) -0.015(6) 0.029(6) 0.006(6)
C6 0.046(5) 0.062(6) 0.041(5) -0.002(4) 0.015(4) 0.009(5)
C7 0.059(6) 0.082(7) 0.043(5) 0.011(5) 0.008(5) -0.005(5)
C8 0.063(6) 0.068(6) 0.038(5) 0.007(4) 0.009(5) -0.002(5)
C9 0.058(6) 0.065(6) 0.047(5) 0.007(5) 0.018(4) 0.007(5)
C10 0.052(6) 0.083(7) 0.035(5) 0.001(4) 0.006(4) -0.002(5)
C11 0.110(9) 0.048(6) 0.055(6) -0.011(6) 0.010(6) -0.014(6)
C12 0.091(7) 0.048(6) 0.034(5) -0.007(4) 0.020(5) 0.003(6)
C13 0.119(8) 0.058(6) 0.043(5) -0.008(5) 0.027(5) -0.003(6)
C14 0.077(7) 0.047(6) 0.044(6) 0.013(5) -0.006(5) 0.002(6)
O1W 0.286(18) 0.82(5) 0.281(17) 0.23(3) 0.142(15) 0.33(3)
O2W 0.53(3) 0.186(15) 0.52(4) -0.006(17) 0.04(3) 0.074(18)
O3W 1.33(9) 0.25(2) 0.70(5) 0.11(3) 0.66(6) 0.27(4)
O4W 0.40(2) 0.32(2) 0.36(2) 0.045(18) 0.03(2) 0.00(2)
O5W 0.33(3) 1.10(8) 1.00(8) 0.85(7) 0.24(4) 0.05(4)
O6W 0.61(4) 0.32(2) 0.52(4) -0.03(3) -0.04(4) -0.16(3)

loop_
_atom_type_symbol
_atom_type_description
_atom_type_scat_dispersion_real
_atom_type_scat_dispersion_imag
_atom_type_scat_source
C C 0.0033 0.0016 'International Tables Vol C Tables 4.2.6.8 and 6.1.1.4'
H H 0.0000 0.0000 'International Tables Vol C Tables 4.2.6.8 and 6.1.1.4'
Cu Cu 0.3201 1.2651 'International Tables Vol C Tables 4.2.6.8 and 6.1.1.4'
N N 0.0061 0.0033 'International Tables Vol C Tables 4.2.6.8 and 6.1.1.4'
O O 0.0106 0.0060 'International Tables Vol C Tables 4.2.6.8 and 6.1.1.4'
S S 0.1246 0.1234 'International Tables Vol C Tables 4.2.6.8 and 6.1.1.4'

loop_
_geom_angle_atom_site_label_1
_geom_angle_atom_site_label_2
_geom_angle_atom_site_label_3
_geom_angle
_geom_angle_site_symmetry_1
_geom_angle_site_symmetry_3
O1 Cu N2 171.3(3) . 1_455
O1 Cu O3 83.2(2) . .
N2 Cu O3 91.3(3) 1_455 .
O1 Cu N1 90.6(2) . .
N2 Cu N1 94.0(3) 1_455 .
O3 Cu N1 170.4(3) . .
O1 Cu O5 95.9(2) . .
N2 Cu O5 90.8(3) 1_455 .
O3 Cu O5 90.3(2) . .
N1 Cu O5 97.6(3) . .
C3 S1 S2 104.6(4) . .
C6 S2 S1 104.6(3) . .
C11 O1 Cu 112.9(6) . .
C12 O3 Cu 108.4(5) . .
C14 O5 Cu 122.4(6) 2_557 .
C1 N1 C5 117.2(8) . .
C1 N1 Cu 121.3(7) . .
C5 N1 Cu 121.5(7) . .
C9 N2 C8 116.0(7) . .
C9 N2 Cu 121.4(6) . 1_655
C8 N2 Cu 122.5(5) . 1_655
N1 C1 C2 123.4(9) . .
C1 C2 C3 118.7(9) . .
C4 C3 C2 118.7(8) . .
C4 C3 S1 125.5(7) . .
C2 C3 S1 115.9(8) . .
C3 C4 C5 117.6(9) . .
N1 C5 C4 124.3(9) . .
C10 C6 C7 120.1(8) . .
C10 C6 S2 116.5(6) . .
C7 C6 S2 123.5(7) . .
C8 C7 C6 117.8(8) . .
N2 C8 C7 124.6(8) . .
N2 C9 C10 123.1(8) . .
C6 C10 C9 118.3(8) . .
O2 C11 O1 124.6(10) . .
O2 C11 C12 118.8(9) . .
O1 C11 C12 116.6(8) . .
O3 C12 C11 112.1(7) . .
O3 C12 C13 107.5(7) . .
C11 C12 C13 113.8(8) . .
C14 C13 C12 113.1(7) . .
O4 C14 O5 125.7(8) . 2_547
O4 C14 C13 119.6(8) . .
O5 C14 C13 114.7(8) 2_547 .
O6W O1W O1 137.9(8) 2_645 2_646
O6W O1W O5W 60.6(10) 2_645 .
O1 O1W O5W 96.2(10) 2_646 .
O4W O2W O6W 100.1(10) 3_665 1_545
O4W O2W O2 109.6(7) 3_665 2_646
O6W O2W O2 75.3(7) 1_545 2_646
O4W O2W O3W 52.2(9) 3_665 .
O6W O2W O3W 61.2(9) 1_545 .
O2 O2W O3W 67.2(8) 2_646 .
O5W O3W O4W 159(2) . 3_665
O5W O3W O6W 90.1(13) . 1_545
O4W O3W O6W 93.9(8) 3_665 1_545
O5W O3W O2W 142.1(16) . .
O4W O3W O2W 51.4(7) 3_665 .
O6W O3W O2W 54.3(8) 1_545 .
O3W O5W O1W 82.9(17) . 2_645
O3W O5W O6W 142.2(13) . 2_645
O1W O5W O6W 129.3(13) 2_645 2_645
O3W O5W O1W 92.0(10) . .
O1W O5W O1W 124.4(8) 2_645 .
O6W O5W O1W 55.1(11) 2_645 .

loop_
_geom_bond_atom_site_label_1
_geom_bond_atom_site_label_2
_geom_bond_distance
_geom_bond_site_symmetry_2
Cu O1 1.938(5) .
Cu N2 1.989(6) 1_455
Cu O3 1.993(5) .
Cu N1 2.006(7) .
Cu O5 2.287(6) .
S1 C3 1.783(8) .
S1 S2 2.022(3) .
S2 C6 1.776(8) .
O1 C11 1.276(10) .
O2 C11 1.239(10) .
O3 C12 1.418(9) .
O4 C14 1.248(10) .
O5 C14 1.255(9) 2_557
N1 C1 1.303(10) .
N1 C5 1.329(10) .
N2 C9 1.345(9) .
N2 C8 1.348(9) .
N2 Cu 1.988(6) 1_655
C1 C2 1.367(11) .
C2 C3 1.383(11) .
C3 C4 1.366(11) .
C4 C5 1.367(12) .
C6 C10 1.369(10) .
C6 C7 1.374(10) .
C7 C8 1.371(10) .
C9 C10 1.394(10) .
C11 C12 1.501(12) .
C12 C13 1.534(11) .
C13 C14 1.525(11) .
C14 O5 1.255(9) 2_547
O1W O6W 2.83(3) 2_645
O1W O1 2.844(16) 2_646
O1W O5W 3.11(4) .
O2W O4W 2.65(3) 3_665
O2W O6W 2.96(3) 1_545
O2W O2 3.10(2) 2_646
O2W O3W 3.29(3) .
O3W O5W 2.60(5) .
O3W O4W 2.68(4) 3_665
O3W O6W 3.20(4) 1_545
O4W O4W 2.95(4) 3_675
O5W O1W 2.95(4) 2_645
O5W O6W 3.01(6) 2_645

loop_
_geom_hbond_atom_site_label_D
_geom_hbond_atom_site_label_H
_geom_hbond_atom_site_label_A
_geom_hbond_distance_DH
_geom_hbond_distance_HA
_geom_hbond_distance_DA
_geom_hbond_angle_DHA
_geom_hbond_site_symmetry_A
O3 H3 O4 0.83(8) 1.78(8) 2.520(8) 147(8) 2_557

loop_
_geom_torsion_atom_site_label_1
_geom_torsion_atom_site_label_2
_geom_torsion_atom_site_label_3
_geom_torsion_atom_site_label_4
_geom_torsion
C3 S1 S2 C6 90.3(4)
